data_1567946
loop_
_publ_author_name
'Hernandez, Jackson'
'Frontier, Alison'

_publ_section_title
;
 Alkynyl Prins Carbocyclization Cascades for the Synthesis of Linear-Fused
 Heterocyclic Ring Systems
;
_journal_name_full 'Chemical Science'
_journal_paper_doi 10.1039/D2SC04750K
_journal_year 2022
_chemical_formula_moiety 'C31 H29 N O3'
_chemical_formula_sum 'C31 H29 N O3'
_chemical_formula_weight 463.55
_space_group_crystal_system monoclinic
_space_group_IT_number 14
_space_group_name_Hall '-P 2yn'
_space_group_name_H-M_alt 'P 1 21/n 1'
_atom_sites_solution_hydrogens geom
_atom_sites_solution_primary dual
_atom_sites_solution_secondary difmap
_audit_creation_date 2022-05-31
_audit_creation_method
;
Olex2 1.5
(compiled 2022.04.07 svn.rca3783a0 for OlexSys, GUI svn.r6498)
;
_audit_update_record
;
2022-05-31 deposited with the CCDC.	2022-11-04 downloaded from the CCDC.
;
_cell_angle_alpha 90
_cell_angle_beta 98.7546(18)
_cell_angle_gamma 90
_cell_formula_units_Z 4
_cell_length_a 15.9276(3)
_cell_length_b 5.55609(9)
_cell_length_c 27.3254(5)
_cell_measurement_reflns_used 16462
_cell_measurement_temperature 99.99(10)
_cell_measurement_theta_max 78.7420
_cell_measurement_theta_min 3.2870
_cell_volume 2389.99(7)
_computing_cell_refinement 'CrysAlisPro 1.171.42.54a (Rigaku OD, 2022)'
_computing_data_collection 'CrysAlisPro 1.171.42.54a (Rigaku OD, 2022)'
_computing_data_reduction 'CrysAlisPro 1.171.42.54a (Rigaku OD, 2022)'
_computing_molecular_graphics 'Olex2 1.5 (Dolomanov et al., 2009)'
_computing_publication_material 'Olex2 1.5 (Dolomanov et al., 2009)'
_computing_structure_refinement 'SHELXL 2019/2 (Sheldrick, 2015b)'
_computing_structure_solution 'SHELXT 2018/2 (Sheldrick, 2015a)'
_diffrn_ambient_environment N~2~
_diffrn_ambient_temperature 99.99(10)
_diffrn_detector 'Hybrid Pixel Array Detector'
_diffrn_detector_area_resol_mean 10.0000
_diffrn_detector_type HyPix
_diffrn_measured_fraction_theta_full 0.995
_diffrn_measured_fraction_theta_max 0.973
_diffrn_measurement_details
;
List of Runs (angles in degrees, time in seconds):

  # Type    Start    End  Width  t~exp~   \w     \q     \k     \f   Frames
#--------------------------------------------------------------------------
  1  \w   -119.00 -28.00   0.50    0.85    --  -47.32 -69.00 -75.00  182
  2  \w    -67.00  25.00   0.50    0.85    --  -47.32  69.00  56.00  184
  3  \w    -24.00  67.00   0.50    0.85    --   47.32 -69.00 -75.00  182
  4  \w    -79.00 -19.00   0.50    3.40    --  -91.75  69.00  56.00  120
  5  \w   -163.00 -72.00   0.50    3.40    --  -91.75 -69.00 -75.00  182
  6  \w     94.00 178.00   0.50    3.40    --  113.25  69.00  56.00  168
  7  \w     42.00  93.00   0.50    3.40    --  113.25 -69.00 -75.00  102
  8  \w   -119.00 -73.00   0.50    0.85    --  -47.32-125.00   0.00   92
  9  \w    -16.00  28.00   0.50    0.85    --  -47.32  19.00-180.00   88
 10  \w    -65.00 -19.00   0.50    3.40    --  -91.75  61.00-120.00   92
 11  \w    -65.00 -19.00   0.50    3.40    --  -91.75  61.00-180.00   92
 12  \w     42.00  79.00   0.50    3.40    --  113.25 -61.00 -30.00   74
 13  \w     42.00  79.00   0.50    3.40    --  113.25 -61.00  90.00   74
 14  \w    101.00 178.00   0.50    3.40    --  113.25  45.00 -30.00  154
 15  \w     42.00  79.00   0.50    3.40    --  113.25 -61.00   0.00   74
 16  \w     42.00  79.00   0.50    3.40    --  113.25 -61.00  60.00   74
 17  \w     42.00 111.00   0.50    3.40    --  113.25-125.00 -90.00  138
 18  \w    101.00 178.00   0.50    3.40    --  113.25  45.00  30.00  154
 19  \w    101.00 178.00   0.50    3.40    --  113.25  30.00-180.00  154
 20  \w    101.00 178.00   0.50    3.40    --  113.25  30.00   0.00  154
 21  \w     42.00 111.00   0.50    3.40    --  113.25-125.00 -60.00  138
 22  \w     42.00  79.00   0.50    3.40    --  113.25 -61.00-150.00   74
 23  \w     42.00  79.00   0.50    3.40    --  113.25 -61.00-180.00   74
 24  \w     42.00  79.00   0.50    3.40    --  113.25 -61.00 120.00   74
 25  \w     42.00 106.00   0.50    3.40    --  113.25 -94.00 -30.00  128
 26  \w     42.00 106.00   0.50    3.40    --  113.25 -94.00  60.00  128
 27  \w     33.00 120.00   0.50    0.85    --   47.32  57.00 150.00  174
 28  \w     33.00 120.00   0.50    0.85    --   47.32  57.00-150.00  174
 29  \w     25.00 120.00   0.50    0.85    --   47.32  77.00 -30.00  190
 30  \w     25.00  78.00   0.50    0.85    --   47.32  77.00-120.00  106
 31  \w     28.00 120.00   0.50    0.85    --   47.32  69.00  56.00  184
;
_diffrn_measurement_device 'four-circle diffractometer'
_diffrn_measurement_device_type 'XtaLAB Synergy, Dualflex, HyPix'
_diffrn_measurement_method '\w scans'
_diffrn_orient_matrix_type 'CrysAlisPro convention (1999,Acta A55,543-557)'
_diffrn_orient_matrix_UB_11 0.0345688000
_diffrn_orient_matrix_UB_12 0.2149280000
_diffrn_orient_matrix_UB_13 0.0326147000
_diffrn_orient_matrix_UB_21 -0.0703214000
_diffrn_orient_matrix_UB_22 -0.0372696000
_diffrn_orient_matrix_UB_23 0.0322627000
_diffrn_orient_matrix_UB_31 0.0586405000
_diffrn_orient_matrix_UB_32 -0.1712230000
_diffrn_orient_matrix_UB_33 0.0339453000
_diffrn_radiation_monochromator mirror
_diffrn_radiation_probe x-ray
_diffrn_radiation_type 'Cu K\a'
_diffrn_radiation_wavelength 1.54184
_diffrn_reflns_av_R_equivalents 0.044
_diffrn_reflns_av_unetI/netI 0.0161
_diffrn_reflns_Laue_measured_fraction_full 0.995
_diffrn_reflns_Laue_measured_fraction_max 0.973
_diffrn_reflns_limit_h_max 20
_diffrn_reflns_limit_h_min -20
_diffrn_reflns_limit_k_max 7
_diffrn_reflns_limit_k_min -7
_diffrn_reflns_limit_l_max 34
_diffrn_reflns_limit_l_min -34
_diffrn_reflns_number 47366
_diffrn_reflns_point_group_measured_fraction_full 0.995
_diffrn_reflns_point_group_measured_fraction_max 0.973
_diffrn_reflns_theta_full 74.504
_diffrn_reflns_theta_max 80.341
_diffrn_reflns_theta_min 3.273
_diffrn_source 'micro-focus sealed X-ray tube'
_diffrn_source_type 'PhotonJet (Cu) X-ray Source'
_exptl_absorpt_coefficient_mu 0.651
_exptl_absorpt_correction_T_max 1.00000
_exptl_absorpt_correction_T_min 0.63440
_exptl_absorpt_correction_type multi-scan
_exptl_absorpt_process_details
;
CrysAlisPro 1.171.42.54a (Rigaku Oxford Diffraction, 2022)
Empirical absorption correction using spherical harmonics,
implemented in SCALE3 ABSPACK scaling algorithm.
;
_exptl_crystal_colour colourless
_exptl_crystal_colour_primary colourless
_exptl_crystal_density_diffrn 1.288
_exptl_crystal_description needle
_exptl_crystal_F_000 984
_exptl_crystal_size_max 0.2
_exptl_crystal_size_mid 0.104
_exptl_crystal_size_min 0.077
_refine_diff_density_max 0.617
_refine_diff_density_min -0.408
_refine_diff_density_rms 0.063
_refine_ls_extinction_method none
_refine_ls_goodness_of_fit_ref 1.099
_refine_ls_hydrogen_treatment constr
_refine_ls_matrix_type full
_refine_ls_number_parameters 355
_refine_ls_number_reflns 9452
_refine_ls_number_restraints 36
_refine_ls_restrained_S_all 1.100
_refine_ls_R_factor_all 0.0762
_refine_ls_R_factor_gt 0.0706
_refine_ls_shift/su_max 0.000
_refine_ls_shift/su_mean 0.000
_refine_ls_structure_factor_coef Fsqd
_refine_ls_weighting_details 'w=1/[\s^2^(Fo^2^)+(0.0704P)^2^+1.9418P] where P=(Fo^2^+2Fc^2^)/3'
_refine_ls_weighting_scheme calc
_refine_ls_wR_factor_gt 0.1831
_refine_ls_wR_factor_ref 0.1865
_reflns_Friedel_coverage 0.000
_reflns_number_gt 8533
_reflns_number_total 9452
_reflns_threshold_expression 'I > 2\s(I)'
_cod_data_source_file d2sc04750k2.cif
_cod_data_source_block frojjh30
_cod_database_code 1567946
_shelx_shelxl_version_number 2019/2
_shelx_space_group_comment
;
The symmetry employed for this shelxl refinement is uniquely defined
by the following loop, which should always be used as a source of
symmetry information in preference to the above space-group names.
They are only intended as comments.
;
_shelx_estimated_absorpt_t_max 0.952
_shelx_estimated_absorpt_t_min 0.881
_olex2_refinement_description
;
1. Twinned data refinement
 Scales: 0.6621(14)
 0.3379(14)
2. Fixed Uiso
 At 1.2 times of:
  All C(H) groups, All C(H,H) groups, All C(H,H,H,H) groups
 At 1.5 times of:
  All C(H,H,H) groups
3. Restrained distances
 C16-C15 \\sim C16-C15'
 with sigma of 0.02
 C15-C14 \\sim C15'-C14'
 with sigma of 0.02
 C14-O1 \\sim C14'-O1'
 with sigma of 0.02
 C14-C13 \\sim C14'-C13'
 with sigma of 0.02
 C13-C12 \\sim C13'-C12
 with sigma of 0.02
 O1-C1 \\sim O1'-C1
 with sigma of 0.02
4. Uiso/Uaniso restraints and constraints
All non-hydrogen atoms have similar U: within 1.2A with sigma of 0.005 and
sigma for terminal atoms of 0.01 within 1.2A
5. Others
 Sof(H1B)=Sof(H12C)=Sof(H12D)=Sof(O1')=Sof(C13')=Sof(H13C)=Sof(H13D)=Sof(C14')=
 Sof(H14')=Sof(C15')=Sof(H15C)=Sof(H15D)=1-FVAR(1)
 Sof(H1A)=Sof(H12A)=Sof(H12B)=Sof(O1)=Sof(C13)=Sof(H13A)=Sof(H13B)=Sof(C14)=
 Sof(H14)=Sof(C15)=Sof(H15A)=Sof(H15B)=FVAR(1)
6.a Ternary CH refined with riding coordinates:
 C1(H1A), C1(H1B), C14(H14), C14'(H14')
6.b Secondary CH2 refined with riding coordinates:
 C2(H2A,H2B), C3(H3A,H3B), C12(H12A,H12B), C12(H12C,H12D), C13(H13A,H13B),
 C15(H15A,H15B), C13'(H13C,H13D), C15'(H15C,H15D)
6.c Aromatic/amide H refined with riding coordinates:
 C5(H5), C6(H6), C7(H7), C8(H8), C17(H17), C20(H20), C21(H21), C23(H23),
 C24(H24), C26(H26), C27(H27), C28(H28), C29(H29), C30(H30)
6.d Idealised Me refined as rotating group:
 C31(H31A,H31B,H31C)
;
_olex2_submission_original_sample_id frojjh30
_olex2_submission_special_instructions 'No special instructions were received'
_oxdiff_exptl_absorpt_empirical_details
;
Empirical correction (ABSPACK) includes:
- Absorption correction using spherical harmonics
- Frame scaling
;
_oxdiff_exptl_absorpt_empirical_full_max 1.719
_oxdiff_exptl_absorpt_empirical_full_min 0.664

loop_
_space_group_symop_operation_xyz
'x, y, z'
'-x+1/2, y+1/2, -z+1/2'
'-x, -y, -z'
'x-1/2, -y-1/2, z-1/2'

loop_
_atom_site_label
_atom_site_type_symbol
_atom_site_fract_x
_atom_site_fract_y
_atom_site_fract_z
_atom_site_U_iso_or_equiv
_atom_site_adp_type
_atom_site_occupancy
_atom_site_site_symmetry_order
_atom_site_calc_flag
_atom_site_refinement_flags_posn
_atom_site_refinement_flags_adp
_atom_site_refinement_flags_occupancy
_atom_site_disorder_assembly
_atom_site_disorder_group
O2 O 0.39954(13) 0.6565(4) 0.45512(8) 0.0415(5) Uani 1 1 d . . . . .
O3 O 0.00469(12) 0.5401(3) 0.58430(7) 0.0333(4) Uani 1 1 d . . . . .
N1 N 0.33016(15) 0.7261(5) 0.47833(9) 0.0369(5) Uani 1 1 d . . . . .
C1 C 0.41607(19) 0.4802(7) 0.30341(10) 0.0433(8) Uani 1 1 d D . . . .
H1A H 0.378198 0.376770 0.279523 0.052 Uiso 0.601(7) 1 calc R U P A 1
H1B H 0.376675 0.346929 0.290407 0.052 Uiso 0.399(7) 1 calc R U P A 2
C2 C 0.3749(2) 0.7265(6) 0.29674(12) 0.0495(8) Uani 1 1 d . . . . .
H2A H 0.403930 0.836214 0.322456 0.059 Uiso 1 1 calc R U . . .
H2B H 0.314852 0.713017 0.301733 0.059 Uiso 1 1 calc R U . . .
C3 C 0.3783(2) 0.8369(6) 0.24538(12) 0.0452(8) Uani 1 1 d . . . . .
H3A H 0.335468 0.966827 0.239355 0.054 Uiso 1 1 calc R U . . .
H3B H 0.434940 0.910352 0.245348 0.054 Uiso 1 1 calc R U . . .
C4 C 0.36215(17) 0.6570(5) 0.20367(10) 0.0312(6) Uani 1 1 d . . . . .
C5 C 0.28834(17) 0.6637(5) 0.16916(11) 0.0354(6) Uani 1 1 d . . . . .
H5 H 0.247774 0.787147 0.171253 0.042 Uiso 1 1 calc R U . . .
C6 C 0.27295(17) 0.4943(5) 0.13195(11) 0.0358(6) Uani 1 1 d . . . . .
H6 H 0.221640 0.499751 0.109131 0.043 Uiso 1 1 calc R U . . .
C7 C 0.33247(17) 0.3160(5) 0.12790(10) 0.0326(6) Uani 1 1 d . . . . .
H7 H 0.321818 0.197980 0.102557 0.039 Uiso 1 1 calc R U . . .
C8 C 0.40761(16) 0.3109(5) 0.16105(9) 0.0280(5) Uani 1 1 d . . . . .
H8 H 0.449270 0.192586 0.157405 0.034 Uiso 1 1 calc R U . . .
C9 C 0.42290(15) 0.4766(5) 0.19958(9) 0.0268(5) Uani 1 1 d . . . . .
C10 C 0.50281(16) 0.4613(5) 0.23585(10) 0.0308(6) Uani 1 1 d . . . . .
C11 C 0.50089(17) 0.4677(6) 0.28469(10) 0.0389(7) Uani 1 1 d . . . . .
C12 C 0.57788(18) 0.4627(6) 0.32437(10) 0.0388(7) Uani 1 1 d D . . . .
H12A H 0.625962 0.395857 0.309654 0.047 Uiso 0.601(7) 1 calc R U P A 1
H12B H 0.592617 0.630886 0.334102 0.047 Uiso 0.601(7) 1 calc R U P A 1
H12C H 0.585585 0.616847 0.342676 0.047 Uiso 0.399(7) 1 calc R U P A 2
H12D H 0.630291 0.423458 0.310662 0.047 Uiso 0.399(7) 1 calc R U P A 2
C16 C 0.40569(18) 0.4106(6) 0.45690(10) 0.0376(6) Uani 1 1 d D . . . .
C17 C 0.34412(19) 0.3220(5) 0.48023(11) 0.0384(6) Uani 1 1 d . . . . .
H17 H 0.333568 0.157922 0.486934 0.046 Uiso 1 1 calc R U . . .
C18 C 0.29821(18) 0.5256(5) 0.49270(10) 0.0326(6) Uani 1 1 d . . . . .
C19 C 0.22124(17) 0.5331(5) 0.51703(9) 0.0321(6) Uani 1 1 d . . . . .
C20 C 0.16521(17) 0.7226(5) 0.50840(10) 0.0330(6) Uani 1 1 d . . . . .
H20 H 0.177008 0.849862 0.487250 0.040 Uiso 1 1 calc R U . . .
C21 C 0.09253(17) 0.7312(5) 0.52979(10) 0.0319(6) Uani 1 1 d . . . . .
H21 H 0.054614 0.863324 0.523294 0.038 Uiso 1 1 calc R U . . .
C22 C 0.07445(16) 0.5458(5) 0.56105(9) 0.0281(5) Uani 1 1 d . . . . .
C23 C 0.13000(18) 0.3522(5) 0.57049(10) 0.0332(6) Uani 1 1 d . . . . .
H23 H 0.118042 0.225613 0.591767 0.040 Uiso 1 1 calc R U . . .
C24 C 0.20293(18) 0.3457(5) 0.54856(10) 0.0351(6) Uani 1 1 d . . . . .
H24 H 0.240952 0.213743 0.554844 0.042 Uiso 1 1 calc R U . . .
C25 C 0.58377(15) 0.4457(5) 0.21448(9) 0.0273(5) Uani 1 1 d . . . . .
C26 C 0.60546(16) 0.6281(5) 0.18368(9) 0.0284(5) Uani 1 1 d . . . . .
H26 H 0.567410 0.758443 0.175280 0.034 Uiso 1 1 calc R U . . .
C27 C 0.68196(16) 0.6220(5) 0.16508(10) 0.0299(5) Uani 1 1 d . . . . .
H27 H 0.696511 0.749424 0.144771 0.036 Uiso 1 1 calc R U . . .
C28 C 0.73685(16) 0.4300(5) 0.17619(10) 0.0320(6) Uani 1 1 d . . . . .
H28 H 0.789213 0.425637 0.163579 0.038 Uiso 1 1 calc R U . . .
C29 C 0.71541(17) 0.2443(5) 0.20568(10) 0.0330(6) Uani 1 1 d . . . . .
H29 H 0.753020 0.112096 0.213164 0.040 Uiso 1 1 calc R U . . .
C30 C 0.63895(16) 0.2505(5) 0.22442(10) 0.0309(5) Uani 1 1 d . . . . .
H30 H 0.624178 0.120878 0.244137 0.037 Uiso 1 1 calc R U . . .
C31 C -0.05331(18) 0.7363(5) 0.57584(11) 0.0377(6) Uani 1 1 d . . . . .
H31A H -0.077032 0.743324 0.540605 0.057 Uiso 1 1 calc R U . . .
H31B H -0.023419 0.886977 0.585646 0.057 Uiso 1 1 calc R U . . .
H31C H -0.099355 0.713587 0.595440 0.057 Uiso 1 1 calc R U . . .
O1 O 0.41846(19) 0.3536(8) 0.35091(11) 0.0317(9) Uani 0.601(7) 1 d D U P A 1
C13 C 0.5707(4) 0.3221(14) 0.3707(2) 0.0355(14) Uani 0.601(7) 1 d D U P A 1
H13A H 0.620457 0.352434 0.396350 0.043 Uiso 0.601(7) 1 calc R U P A 1
H13B H 0.567162 0.147434 0.363526 0.043 Uiso 0.601(7) 1 calc R U P A 1
C14 C 0.4897(3) 0.4105(11) 0.38779(17) 0.0308(11) Uani 0.601(7) 1 d D U P A 1
H14 H 0.492941 0.588656 0.392966 0.037 Uiso 0.601(7) 1 calc R U P A 1
C15 C 0.4753(8) 0.288(2) 0.4351(4) 0.031(2) Uani 0.601(7) 1 d D U P A 1
H15A H 0.459872 0.117537 0.428230 0.038 Uiso 0.601(7) 1 calc R U P A 1
H15B H 0.528345 0.292216 0.459242 0.038 Uiso 0.601(7) 1 calc R U P A 1
O1' O 0.4246(3) 0.5067(11) 0.35704(17) 0.0286(13) Uani 0.399(7) 1 d D U P A 2
C13' C 0.5515(6) 0.254(2) 0.3574(4) 0.039(2) Uani 0.399(7) 1 d D U P A 2
H13C H 0.545056 0.104636 0.337581 0.046 Uiso 0.399(7) 1 calc R U P A 2
H13D H 0.597814 0.228313 0.385427 0.046 Uiso 0.399(7) 1 calc R U P A 2
C14' C 0.4679(5) 0.3011(18) 0.3784(3) 0.0354(15) Uani 0.399(7) 1 d D U P A 2
H14' H 0.430092 0.157403 0.371701 0.043 Uiso 0.399(7) 1 calc R U P A 2
C15' C 0.4829(13) 0.350(4) 0.4328(7) 0.040(3) Uani 0.399(7) 1 d D U P A 2
H15C H 0.523607 0.485291 0.438968 0.048 Uiso 0.399(7) 1 calc R U P A 2
H15D H 0.510691 0.206686 0.449651 0.048 Uiso 0.399(7) 1 calc R U P A 2

loop_
_atom_site_aniso_label
_atom_site_aniso_U_11
_atom_site_aniso_U_22
_atom_site_aniso_U_33
_atom_site_aniso_U_23
_atom_site_aniso_U_13
_atom_site_aniso_U_12
O2 0.0400(11) 0.0451(12) 0.0409(11) 0.0006(9) 0.0114(9) 0.0050(9)
O3 0.0357(10) 0.0326(10) 0.0339(10) 0.0016(8) 0.0125(8) 0.0004(8)
N1 0.0367(12) 0.0370(13) 0.0382(13) 0.0005(10) 0.0097(10) 0.0022(10)
C1 0.0332(14) 0.069(2) 0.0284(14) 0.0036(14) 0.0060(11) -0.0115(14)
C2 0.059(2) 0.0486(19) 0.0465(18) -0.0183(15) 0.0271(15) -0.0148(16)
C3 0.0543(19) 0.0326(15) 0.0543(19) -0.0091(14) 0.0259(15) -0.0040(14)
C4 0.0310(13) 0.0267(13) 0.0387(14) -0.0021(11) 0.0145(11) -0.0030(10)
C5 0.0261(12) 0.0318(14) 0.0510(17) 0.0066(12) 0.0145(11) 0.0035(11)
C6 0.0271(13) 0.0410(16) 0.0387(14) 0.0090(12) 0.0028(11) -0.0045(11)
C7 0.0375(14) 0.0322(14) 0.0283(12) 0.0014(11) 0.0052(10) -0.0066(11)
C8 0.0324(13) 0.0251(12) 0.0273(12) -0.0008(10) 0.0071(10) 0.0010(10)
C9 0.0257(12) 0.0276(13) 0.0283(12) -0.0006(10) 0.0084(9) -0.0030(10)
C10 0.0265(12) 0.0355(14) 0.0309(13) -0.0002(11) 0.0065(10) -0.0062(10)
C11 0.0280(13) 0.0575(19) 0.0316(14) -0.0018(13) 0.0053(11) -0.0110(13)
C12 0.0368(15) 0.0486(18) 0.0302(13) -0.0055(12) 0.0025(11) -0.0074(13)
C16 0.0374(14) 0.0482(17) 0.0264(13) -0.0037(12) 0.0022(11) 0.0078(13)
C17 0.0441(16) 0.0335(15) 0.0367(14) -0.0069(12) 0.0030(12) 0.0059(12)
C18 0.0364(14) 0.0309(14) 0.0298(13) -0.0017(11) 0.0025(11) 0.0014(11)
C19 0.0341(13) 0.0351(14) 0.0273(12) -0.0062(11) 0.0059(10) -0.0046(11)
C20 0.0388(14) 0.0317(14) 0.0288(13) 0.0010(10) 0.0060(11) -0.0029(11)
C21 0.0360(14) 0.0293(13) 0.0303(13) 0.0011(10) 0.0043(10) -0.0007(11)
C22 0.0321(13) 0.0276(12) 0.0250(11) -0.0035(10) 0.0059(10) -0.0034(10)
C23 0.0399(14) 0.0281(13) 0.0310(13) 0.0008(10) 0.0040(11) -0.0017(11)
C24 0.0361(14) 0.0303(14) 0.0367(14) -0.0034(11) -0.0011(11) 0.0052(11)
C25 0.0252(12) 0.0298(13) 0.0266(12) -0.0031(10) 0.0033(9) -0.0034(10)
C26 0.0261(12) 0.0279(13) 0.0309(12) -0.0017(10) 0.0031(10) 0.0003(10)
C27 0.0311(13) 0.0297(13) 0.0297(12) 0.0000(10) 0.0067(10) -0.0044(10)
C28 0.0254(12) 0.0389(15) 0.0323(13) -0.0047(11) 0.0063(10) 0.0007(11)
C29 0.0290(12) 0.0317(14) 0.0370(14) -0.0029(11) 0.0010(10) 0.0045(11)
C30 0.0296(12) 0.0310(13) 0.0312(13) 0.0026(11) 0.0018(10) -0.0026(11)
C31 0.0365(14) 0.0368(15) 0.0409(15) -0.0037(12) 0.0094(12) 0.0039(12)
O1 0.0273(15) 0.042(2) 0.0269(15) -0.0016(15) 0.0067(12) -0.0054(15)
C13 0.027(3) 0.055(4) 0.024(3) -0.009(2) 0.000(2) -0.003(2)
C14 0.029(2) 0.038(3) 0.026(2) -0.008(2) 0.0040(18) -0.006(2)
C15 0.036(3) 0.032(5) 0.027(2) 0.003(3) 0.008(2) 0.008(3)
O1' 0.033(2) 0.028(3) 0.026(2) -0.001(2) 0.0097(17) 0.003(2)
C13' 0.032(5) 0.058(6) 0.025(5) 0.000(4) 0.002(4) 0.010(4)
C14' 0.033(3) 0.041(4) 0.033(3) -0.001(3) 0.006(3) 0.005(3)
C15' 0.046(5) 0.040(8) 0.034(4) 0.001(5) 0.006(3) 0.014(5)

loop_
_atom_type_symbol
_atom_type_description
_atom_type_scat_dispersion_real
_atom_type_scat_dispersion_imag
_atom_type_scat_source
C C 0.0181 0.0091 'International Tables Vol C Tables 4.2.6.8 and 6.1.1.4'
H H 0.0000 0.0000 'International Tables Vol C Tables 4.2.6.8 and 6.1.1.4'
N N 0.0311 0.0180 'International Tables Vol C Tables 4.2.6.8 and 6.1.1.4'
O O 0.0492 0.0322 'International Tables Vol C Tables 4.2.6.8 and 6.1.1.4'

loop_
_geom_angle_atom_site_label_1
_geom_angle_atom_site_label_2
_geom_angle_atom_site_label_3
_geom_angle
_geom_angle_site_symmetry_1
_geom_angle_site_symmetry_3
_geom_angle_publ_flag
C16 O2 N1 108.3(2) . . ?
C22 O3 C31 117.5(2) . . ?
C18 N1 O2 105.6(2) . . ?
C2 C1 H1A 103.5 . . ?
C2 C1 H1B 112.9 . . ?
C2 C1 C11 113.0(3) . . ?
C11 C1 H1A 103.5 . . ?
C11 C1 H1B 112.9 . . ?
O1 C1 H1A 103.5 . . ?
O1 C1 C2 119.3(3) . . ?
O1 C1 C11 111.8(3) . . ?
O1' C1 H1B 112.9 . . ?
O1' C1 C2 90.1(3) . . ?
O1' C1 C11 113.1(3) . . ?
C1 C2 H2A 108.9 . . ?
C1 C2 H2B 108.9 . . ?
C1 C2 C3 113.3(2) . . ?
H2A C2 H2B 107.7 . . ?
C3 C2 H2A 108.9 . . ?
C3 C2 H2B 108.9 . . ?
C2 C3 H3A 108.9 . . ?
C2 C3 H3B 108.9 . . ?
H3A C3 H3B 107.7 . . ?
C4 C3 C2 113.5(3) . . ?
C4 C3 H3A 108.9 . . ?
C4 C3 H3B 108.9 . . ?
C5 C4 C3 121.6(3) . . ?
C5 C4 C9 119.0(2) . . ?
C9 C4 C3 119.4(3) . . ?
C4 C5 H5 119.4 . . ?
C6 C5 C4 121.2(3) . . ?
C6 C5 H5 119.4 . . ?
C5 C6 H6 120.0 . . ?
C5 C6 C7 119.9(3) . . ?
C7 C6 H6 120.0 . . ?
C6 C7 H7 120.2 . . ?
C8 C7 C6 119.6(3) . . ?
C8 C7 H7 120.2 . . ?
C7 C8 H8 119.5 . . ?
C7 C8 C9 121.0(2) . . ?
C9 C8 H8 119.5 . . ?
C4 C9 C10 121.0(2) . . ?
C8 C9 C4 119.2(2) . . ?
C8 C9 C10 119.9(2) . . ?
C9 C10 C25 116.3(2) . . ?
C11 C10 C9 120.9(2) . . ?
C11 C10 C25 122.8(2) . . ?
C10 C11 C1 119.6(2) . . ?
C10 C11 C12 125.2(2) . . ?
C12 C11 C1 115.3(2) . . ?
C11 C12 H12A 108.0 . . ?
C11 C12 H12B 108.0 . . ?
C11 C12 H12C 111.8 . . ?
C11 C12 H12D 111.8 . . ?
C11 C12 C13' 99.7(4) . . ?
H12A C12 H12B 107.3 . . ?
H12C C12 H12D 109.6 . . ?
C13 C12 C11 117.1(3) . . ?
C13 C12 H12A 108.0 . . ?
C13 C12 H12B 108.0 . . ?
C13' C12 H12C 111.8 . . ?
C13' C12 H12D 111.8 . . ?
O2 C16 C15 119.4(5) . . ?
O2 C16 C15' 105.3(8) . . ?
C17 C16 O2 109.2(3) . . ?
C17 C16 C15 131.3(5) . . ?
C17 C16 C15' 145.4(8) . . ?
C16 C17 H17 127.4 . . ?
C16 C17 C18 105.2(3) . . ?
C18 C17 H17 127.4 . . ?
N1 C18 C17 111.6(3) . . ?
N1 C18 C19 119.8(2) . . ?
C17 C18 C19 128.5(3) . . ?
C20 C19 C18 120.2(2) . . ?
C20 C19 C24 118.7(2) . . ?
C24 C19 C18 121.1(3) . . ?
C19 C20 H20 119.4 . . ?
C21 C20 C19 121.3(3) . . ?
C21 C20 H20 119.4 . . ?
C20 C21 H21 120.0 . . ?
C20 C21 C22 120.0(3) . . ?
C22 C21 H21 120.0 . . ?
O3 C22 C21 124.2(2) . . ?
O3 C22 C23 115.9(2) . . ?
C23 C22 C21 119.9(2) . . ?
C22 C23 H23 120.3 . . ?
C24 C23 C22 119.4(3) . . ?
C24 C23 H23 120.3 . . ?
C19 C24 H24 119.7 . . ?
C23 C24 C19 120.7(3) . . ?
C23 C24 H24 119.7 . . ?
C26 C25 C10 120.1(2) . . ?
C26 C25 C30 118.4(2) . . ?
C30 C25 C10 121.5(2) . . ?
C25 C26 H26 119.5 . . ?
C27 C26 C25 121.0(2) . . ?
C27 C26 H26 119.5 . . ?
C26 C27 H27 120.1 . . ?
C28 C27 C26 119.9(2) . . ?
C28 C27 H27 120.1 . . ?
C27 C28 H28 120.0 . . ?
C27 C28 C29 119.9(2) . . ?
C29 C28 H28 120.0 . . ?
C28 C29 H29 119.9 . . ?
C28 C29 C30 120.2(3) . . ?
C30 C29 H29 119.9 . . ?
C25 C30 H30 119.7 . . ?
C29 C30 C25 120.5(2) . . ?
C29 C30 H30 119.7 . . ?
O3 C31 H31A 109.5 . . ?
O3 C31 H31B 109.5 . . ?
O3 C31 H31C 109.5 . . ?
H31A C31 H31B 109.5 . . ?
H31A C31 H31C 109.5 . . ?
H31B C31 H31C 109.5 . . ?
C14 O1 C1 115.2(4) . . ?
C12 C13 H13A 110.6 . . ?
C12 C13 H13B 110.6 . . ?
C12 C13 C14 105.5(5) . . ?
H13A C13 H13B 108.8 . . ?
C14 C13 H13A 110.6 . . ?
C14 C13 H13B 110.6 . . ?
O1 C14 C13 109.3(4) . . ?
O1 C14 H14 109.6 . . ?
O1 C14 C15 107.2(7) . . ?
C13 C14 H14 109.6 . . ?
C15 C14 C13 111.5(6) . . ?
C15 C14 H14 109.6 . . ?
C16 C15 C14 110.8(7) . . ?
C16 C15 H15A 109.5 . . ?
C16 C15 H15B 109.5 . . ?
C14 C15 H15A 109.5 . . ?
C14 C15 H15B 109.5 . . ?
H15A C15 H15B 108.1 . . ?
C14' O1' C1 107.3(5) . . ?
C12 C13' H13C 108.7 . . ?
C12 C13' H13D 108.7 . . ?
H13C C13' H13D 107.6 . . ?
C14' C13' C12 114.3(7) . . ?
C14' C13' H13C 108.7 . . ?
C14' C13' H13D 108.7 . . ?
O1' C14' C13' 112.1(7) . . ?
O1' C14' H14' 109.1 . . ?
O1' C14' C15' 104.9(10) . . ?
C13' C14' H14' 109.1 . . ?
C15' C14' C13' 112.5(10) . . ?
C15' C14' H14' 109.1 . . ?
C16 C15' H15C 108.0 . . ?
C16 C15' H15D 108.0 . . ?
C14' C15' C16 117.0(14) . . ?
C14' C15' H15C 108.0 . . ?
C14' C15' H15D 108.0 . . ?
H15C C15' H15D 107.3 . . ?

loop_
_geom_bond_atom_site_label_1
_geom_bond_atom_site_label_2
_geom_bond_distance
_geom_bond_site_symmetry_2
_geom_bond_publ_flag
O2 N1 1.409(3) . ?
O2 C16 1.370(4) . ?
O3 C22 1.362(3) . ?
O3 C31 1.425(3) . ?
N1 C18 1.310(4) . ?
C1 H1A 1.0000 . ?
C1 H1B 1.0000 . ?
C1 C2 1.516(5) . ?
C1 C11 1.517(4) . ?
C1 O1 1.472(4) . ?
C1 O1' 1.458(5) . ?
C2 H2A 0.9900 . ?
C2 H2B 0.9900 . ?
C2 C3 1.540(5) . ?
C3 H3A 0.9900 . ?
C3 H3B 0.9900 . ?
C3 C4 1.508(4) . ?
C4 C5 1.391(4) . ?
C4 C9 1.410(4) . ?
C5 H5 0.9500 . ?
C5 C6 1.380(4) . ?
C6 H6 0.9500 . ?
C6 C7 1.387(4) . ?
C7 H7 0.9500 . ?
C7 C8 1.387(4) . ?
C8 H8 0.9500 . ?
C8 C9 1.392(4) . ?
C9 C10 1.492(4) . ?
C10 C11 1.340(4) . ?
C10 C25 1.497(3) . ?
C11 C12 1.508(4) . ?
C12 H12A 0.9900 . ?
C12 H12B 0.9900 . ?
C12 H12C 0.9900 . ?
C12 H12D 0.9900 . ?
C12 C13 1.506(7) . ?
C12 C13' 1.564(11) . ?
C16 C17 1.342(4) . ?
C16 C15 1.498(10) . ?
C16 C15' 1.519(16) . ?
C17 H17 0.9500 . ?
C17 C18 1.417(4) . ?
C18 C19 1.482(4) . ?
C19 C20 1.377(4) . ?
C19 C24 1.410(4) . ?
C20 H20 0.9500 . ?
C20 C21 1.375(4) . ?
C21 H21 0.9500 . ?
C21 C22 1.396(4) . ?
C22 C23 1.392(4) . ?
C23 H23 0.9500 . ?
C23 C24 1.386(4) . ?
C24 H24 0.9500 . ?
C25 C26 1.394(4) . ?
C25 C30 1.397(4) . ?
C26 H26 0.9500 . ?
C26 C27 1.390(3) . ?
C27 H27 0.9500 . ?
C27 C28 1.383(4) . ?
C28 H28 0.9500 . ?
C28 C29 1.384(4) . ?
C29 H29 0.9500 . ?
C29 C30 1.392(4) . ?
C30 H30 0.9500 . ?
C31 H31A 0.9800 . ?
C31 H31B 0.9800 . ?
C31 H31C 0.9800 . ?
O1 C14 1.434(6) . ?
C13 H13A 0.9900 . ?
C13 H13B 0.9900 . ?
C13 C14 1.519(8) . ?
C14 H14 1.0000 . ?
C14 C15 1.510(10) . ?
C15 H15A 0.9900 . ?
C15 H15B 0.9900 . ?
O1' C14' 1.414(10) . ?
C13' H13C 0.9900 . ?
C13' H13D 0.9900 . ?
C13' C14' 1.548(11) . ?
C14' H14' 1.0000 . ?
C14' C15' 1.494(17) . ?
C15' H15C 0.9900 . ?
C15' H15D 0.9900 . ?

loop_
_geom_torsion_atom_site_label_1
_geom_torsion_atom_site_label_2
_geom_torsion_atom_site_label_3
_geom_torsion_atom_site_label_4
_geom_torsion
_geom_torsion_site_symmetry_1
_geom_torsion_site_symmetry_2
_geom_torsion_site_symmetry_3
_geom_torsion_site_symmetry_4
_geom_torsion_publ_flag
O2 N1 C18 C17 0.4(3) . . . . ?
O2 N1 C18 C19 -177.6(2) . . . . ?
O2 C16 C17 C18 0.5(3) . . . . ?
O2 C16 C15 C14 -38.8(10) . . . . ?
O2 C16 C15' C14' -91.8(14) . . . . ?
O3 C22 C23 C24 -179.4(2) . . . . ?
N1 O2 C16 C17 -0.3(3) . . . . ?
N1 O2 C16 C15 -179.4(6) . . . . ?
N1 O2 C16 C15' -178.3(8) . . . . ?
N1 C18 C19 C20 24.8(4) . . . . ?
N1 C18 C19 C24 -156.4(3) . . . . ?
C1 C2 C3 C4 40.2(4) . . . . ?
C1 C11 C12 C13 37.4(5) . . . . ?
C1 C11 C12 C13' 50.8(5) . . . . ?
C1 O1 C14 C13 -65.9(6) . . . . ?
C1 O1 C14 C15 173.2(5) . . . . ?
C1 O1' C14' C13' 51.8(9) . . . . ?
C1 O1' C14' C15' 174.2(9) . . . . ?
C2 C1 C11 C10 -74.5(4) . . . . ?
C2 C1 C11 C12 105.7(3) . . . . ?
C2 C1 O1 C14 -86.9(4) . . . . ?
C2 C1 O1' C14' -176.8(6) . . . . ?
C2 C3 C4 C5 110.7(3) . . . . ?
C2 C3 C4 C9 -68.9(4) . . . . ?
C3 C4 C5 C6 -178.1(3) . . . . ?
C3 C4 C9 C8 179.9(2) . . . . ?
C3 C4 C9 C10 -0.1(4) . . . . ?
C4 C5 C6 C7 -1.3(4) . . . . ?
C4 C9 C10 C11 49.1(4) . . . . ?
C4 C9 C10 C25 -129.3(3) . . . . ?
C5 C4 C9 C8 0.3(4) . . . . ?
C5 C4 C9 C10 -179.7(2) . . . . ?
C5 C6 C7 C8 -0.7(4) . . . . ?
C6 C7 C8 C9 2.5(4) . . . . ?
C7 C8 C9 C4 -2.3(4) . . . . ?
C7 C8 C9 C10 177.7(2) . . . . ?
C8 C9 C10 C11 -130.9(3) . . . . ?
C8 C9 C10 C25 50.7(3) . . . . ?
C9 C4 C5 C6 1.5(4) . . . . ?
C9 C10 C11 C1 2.5(5) . . . . ?
C9 C10 C11 C12 -177.7(3) . . . . ?
C9 C10 C25 C26 59.0(3) . . . . ?
C9 C10 C25 C30 -120.7(3) . . . . ?
C10 C11 C12 C13 -142.4(4) . . . . ?
C10 C11 C12 C13' -129.0(5) . . . . ?
C10 C25 C26 C27 177.3(2) . . . . ?
C10 C25 C30 C29 -177.5(2) . . . . ?
C11 C1 C2 C3 44.8(4) . . . . ?
C11 C1 O1 C14 48.1(5) . . . . ?
C11 C1 O1' C14' -61.5(7) . . . . ?
C11 C10 C25 C26 -119.3(3) . . . . ?
C11 C10 C25 C30 61.0(4) . . . . ?
C11 C12 C13 C14 -50.8(5) . . . . ?
C11 C12 C13' C14' -59.5(8) . . . . ?
C12 C13 C14 O1 63.1(6) . . . . ?
C12 C13 C14 C15 -178.6(7) . . . . ?
C12 C13' C14' O1' 9.5(11) . . . . ?
C12 C13' C14' C15' -108.4(12) . . . . ?
C16 O2 N1 C18 0.0(3) . . . . ?
C16 C17 C18 N1 -0.6(3) . . . . ?
C16 C17 C18 C19 177.1(3) . . . . ?
C17 C16 C15 C14 142.4(5) . . . . ?
C17 C16 C15' C14' 91.6(18) . . . . ?
C17 C18 C19 C20 -152.7(3) . . . . ?
C17 C18 C19 C24 26.1(4) . . . . ?
C18 C19 C20 C21 178.7(2) . . . . ?
C18 C19 C24 C23 -178.9(2) . . . . ?
C19 C20 C21 C22 0.2(4) . . . . ?
C20 C19 C24 C23 -0.1(4) . . . . ?
C20 C21 C22 O3 179.2(2) . . . . ?
C20 C21 C22 C23 -0.1(4) . . . . ?
C21 C22 C23 C24 -0.1(4) . . . . ?
C22 C23 C24 C19 0.1(4) . . . . ?
C24 C19 C20 C21 -0.1(4) . . . . ?
C25 C10 C11 C1 -179.2(3) . . . . ?
C25 C10 C11 C12 0.6(5) . . . . ?
C25 C26 C27 C28 1.5(4) . . . . ?
C26 C25 C30 C29 2.7(4) . . . . ?
C26 C27 C28 C29 0.1(4) . . . . ?
C27 C28 C29 C30 -0.3(4) . . . . ?
C28 C29 C30 C25 -1.2(4) . . . . ?
C30 C25 C26 C27 -2.9(4) . . . . ?
C31 O3 C22 C21 0.2(4) . . . . ?
C31 O3 C22 C23 179.5(2) . . . . ?
O1 C1 C2 C3 179.3(3) . . . . ?
O1 C1 C11 C10 147.5(3) . . . . ?
O1 C1 C11 C12 -32.3(4) . . . . ?
O1 C14 C15 C16 -71.8(9) . . . . ?
C13 C14 C15 C16 168.7(6) . . . . ?
C15 C16 C17 C18 179.4(7) . . . . ?
O1' C1 C2 C3 160.1(3) . . . . ?
O1' C1 C11 C10 -175.1(4) . . . . ?
O1' C1 C11 C12 5.1(5) . . . . ?
O1' C14' C15' C16 55.0(16) . . . . ?
C13' C14' C15' C16 177.1(11) . . . . ?
C15' C16 C17 C18 177.1(14) . . . . ?

loop_
_twin_individual_id
_twin_individual_mass_fraction_refined
1 0.6621(14)
2 0.3379(14)
